data_7117519
loop_
_publ_author_name
'Masaki Yamamura'
'Kimiya Sukegawa'
'Tatsuya Nabeshima'

_publ_section_title
;
 Tuning the depth of bowl-shaped phosphine hosts: capsule and pseudo-cage
 architectures in host-guest complexes with C60 fullerene
;
_journal_name_full Chem.Commun.
_journal_page_first 12080
_journal_paper_doi 10.1039/C5cc04194E
_journal_volume 51
_journal_year 2015
_chemical_formula_sum 'C42 H23 O4 P'
_chemical_formula_weight 622.57
_chemical_name_systematic
;
 ?
;
_space_group_crystal_system trigonal
_space_group_IT_number 147
_space_group_name_Hall '-P 3'
_space_group_name_H-M_alt 'P -3'
_symmetry_space_group_name_Hall '-P 3'
_symmetry_space_group_name_H-M 'P -3'
_atom_sites_solution_hydrogens geom
_audit_creation_method SHELXL-2014
_audit_update_record
;
2015-04-21 deposited with the CCDC.
2015-06-16 downloaded from the CCDC.
;
_cell_angle_alpha 90
_cell_angle_beta 90
_cell_angle_gamma 120
_cell_formula_units_Z 2
_cell_length_a 20.785(7)
_cell_length_b 20.785(7)
_cell_length_c 4.1189(15)
_cell_measurement_reflns_used 1564
_cell_measurement_temperature 120(2)
_cell_measurement_theta_max 27.55
_cell_measurement_theta_min 2.68
_cell_volume 1541.0(9)
_computing_cell_refinement 'Bruker SAINT'
_computing_data_collection 'Bruker APEX2'
_computing_data_reduction 'Bruker SAINT'
_computing_molecular_graphics 'Bruker SHELXTL'
_computing_publication_material 'Bruker SHELXTL'
_computing_structure_refinement 'SHELXL-2014 (Sheldrick, 2014)'
_computing_structure_solution 'SHELXS-97 (Sheldrick, 2008)'
_diffrn_ambient_temperature 120(2)
_diffrn_measured_fraction_theta_full 1.000
_diffrn_measured_fraction_theta_max 0.999
_diffrn_measurement_device_type 'Bruker APEX-II CCD'
_diffrn_measurement_method '\f and \w scans'
_diffrn_radiation_monochromator graphite
_diffrn_radiation_source 'fine-focus sealed tube'
_diffrn_radiation_type MoK\a
_diffrn_radiation_wavelength 0.71073
_diffrn_reflns_av_R_equivalents 0.0378
_diffrn_reflns_av_unetI/netI 0.0331
_diffrn_reflns_laue_measured_fraction_full 1.000
_diffrn_reflns_laue_measured_fraction_max 0.999
_diffrn_reflns_limit_h_max 26
_diffrn_reflns_limit_h_min -27
_diffrn_reflns_limit_k_max 27
_diffrn_reflns_limit_k_min -22
_diffrn_reflns_limit_l_max 4
_diffrn_reflns_limit_l_min -5
_diffrn_reflns_number 8681
_diffrn_reflns_point_group_measured_fraction_full 1.000
_diffrn_reflns_point_group_measured_fraction_max 0.999
_diffrn_reflns_theta_full 25.242
_diffrn_reflns_theta_max 27.509
_diffrn_reflns_theta_min 1.131
_exptl_absorpt_coefficient_mu 0.135
_exptl_absorpt_correction_type empirical
_exptl_crystal_colour colorless
_exptl_crystal_density_diffrn 1.342
_exptl_crystal_description fiber
_exptl_crystal_F_000 644
_exptl_crystal_size_max 0.100
_exptl_crystal_size_mid 0.030
_exptl_crystal_size_min 0.030
_exptl_transmission_factor_max 0.996
_exptl_transmission_factor_min 0.995
_refine_diff_density_max 0.550
_refine_diff_density_min -0.237
_refine_diff_density_rms 0.071
_refine_ls_extinction_coef .
_refine_ls_extinction_method none
_refine_ls_goodness_of_fit_ref 1.047
_refine_ls_hydrogen_treatment constr
_refine_ls_matrix_type full
_refine_ls_number_parameters 143
_refine_ls_number_reflns 2351
_refine_ls_number_restraints 0
_refine_ls_restrained_S_all 1.047
_refine_ls_R_factor_all 0.0615
_refine_ls_R_factor_gt 0.0527
_refine_ls_shift/su_max 0.000
_refine_ls_shift/su_mean 0.000
_refine_ls_structure_factor_coef Fsqd
_refine_ls_weighting_details 'w=1/[\s^2^(Fo^2^)+(0.0902P)^2^+0.2775P] where P=(Fo^2^+2Fc^2^)/3'
_refine_ls_weighting_scheme calc
_refine_ls_wR_factor_gt 0.1330
_refine_ls_wR_factor_ref 0.1383
_reflns_Friedel_coverage 0.000
_reflns_friedel_fraction_full .
_reflns_friedel_fraction_max .
_reflns_number_gt 2068
_reflns_number_total 2351
_reflns_threshold_expression 'I > 2\s(I)'
_cod_data_source_file c5cc04194e2-e4.cif
_cod_data_source_block p2_0ma
_cod_original_cell_volume 1541.1(11)
_cod_database_code 7117519
_shelx_space_group_comment
;
The symmetry employed for this shelxl refinement is uniquely defined
by the following loop, which should always be used as a source of
symmetry information in preference to the above space-group names.
They are only intended as comments.
;
_shelx_estimated_absorpt_t_min 0.987
_shelx_estimated_absorpt_t_max 0.996
_shelxl_version_number 2014-3

loop_
_space_group_symop_operation_xyz
'x, y, z'
'-y, x-y, z'
'-x+y, -x, z'
'-x, -y, -z'
'y, -x+y, -z'
'x-y, x, -z'

loop_
_atom_site_label
_atom_site_type_symbol
_atom_site_fract_x
_atom_site_fract_y
_atom_site_fract_z
_atom_site_U_iso_or_equiv
_atom_site_adp_type
_atom_site_occupancy
_atom_site_site_symmetry_order
_atom_site_calc_flag
_atom_site_refinement_flags_posn
_atom_site_refinement_flags_adp
_atom_site_refinement_flags_occupancy
_atom_site_disorder_assembly
_atom_site_disorder_group
P001 P 0.6667 0.3333 0.4634(3) 0.0269(2) Uani 1 3 d S T P . .
O1 O 0.51447(8) 0.28023(9) 0.7415(5) 0.0322(4) Uani 1 1 d . . . . .
C1 C 0.59352(13) 0.47110(13) 1.0459(7) 0.0331(5) Uani 1 1 d . . . . .
H1 H 0.5777 0.5020 1.1466 0.040 Uiso 1 1 calc R U . . .
C004 C 0.54021(12) 0.39745(12) 0.9737(5) 0.0274(5) Uani 1 1 d . . . . .
C006 C 0.56435(12) 0.35539(12) 0.7999(6) 0.0272(5) Uani 1 1 d . . . . .
C007 C 0.69013(12) 0.45776(12) 0.8026(6) 0.0276(5) Uani 1 1 d . . . . .
C00 C 0.17184(15) 0.23431(16) 1.3584(8) 0.0455(7) Uani 1 1 d . . . . .
H2 H 0.1202 0.2111 1.4032 0.055 Uiso 1 1 calc R U . . .
C1IM C 0.63743(12) 0.38729(12) 0.6985(6) 0.0275(5) Uani 1 1 d . . . . .
C22E C 0.66825(13) 0.50073(12) 0.9764(6) 0.0300(5) Uani 1 1 d . . . . .
H3 H 0.7037 0.5494 1.0462 0.036 Uiso 1 1 calc R U . . .
C23E C 0.19968(15) 0.19708(15) 1.1813(8) 0.0450(7) Uani 1 1 d . . . . .
H4 H 0.1670 0.1483 1.1043 0.054 Uiso 1 1 calc R U . . .
C24E C 0.21958(15) 0.30565(16) 1.4702(8) 0.0428(6) Uani 1 1 d . . . . .
H5 H 0.2003 0.3315 1.5887 0.051 Uiso 1 1 calc R U . . .
C25E C 0.27497(14) 0.23063(14) 1.1157(7) 0.0394(6) Uani 1 1 d . . . . .
H6 H 0.2938 0.2049 0.9933 0.047 Uiso 1 1 calc R U . . .
C26E C 0.29477(14) 0.33930(14) 1.4108(7) 0.0365(6) Uani 1 1 d . . . . .
H7 H 0.3273 0.3877 1.4931 0.044 Uiso 1 1 calc R U . . .
C27E C 0.40099(14) 0.33787(13) 1.1508(6) 0.0332(5) Uani 1 1 d . . . . .
C28E C 0.46407(13) 0.36535(13) 1.0692(7) 0.0333(5) Uani 1 1 d . . . . .
C29E C 0.32326(13) 0.30230(13) 1.2295(7) 0.0322(5) Uani 1 1 d . . . . .
O2 O 0.0000 0.0000 0.213(9) 0.35(3) Uani 1 3 d S T P . .

loop_
_atom_site_aniso_label
_atom_site_aniso_U_11
_atom_site_aniso_U_22
_atom_site_aniso_U_33
_atom_site_aniso_U_23
_atom_site_aniso_U_13
_atom_site_aniso_U_12
P001 0.0305(3) 0.0305(3) 0.0197(4) 0.000 0.000 0.01524(16)
O1 0.0266(8) 0.0317(8) 0.0374(9) -0.0044(7) -0.0068(7) 0.0140(6)
C1 0.0368(12) 0.0326(11) 0.0380(13) -0.0002(11) -0.0015(11) 0.0234(10)
C004 0.0293(10) 0.0320(11) 0.0259(11) 0.0032(9) -0.0026(9) 0.0190(9)
C006 0.0281(10) 0.0291(11) 0.0246(11) 0.0001(9) -0.0066(9) 0.0146(9)
C007 0.0305(11) 0.0277(10) 0.0259(11) 0.0080(9) 0.0003(9) 0.0155(9)
C00 0.0299(12) 0.0495(15) 0.0571(19) 0.0147(14) 0.0044(12) 0.0198(11)
C1IM 0.0329(11) 0.0305(11) 0.0227(10) 0.0035(9) -0.0033(9) 0.0186(9)
C22E 0.0336(11) 0.0247(9) 0.0331(12) 0.0009(10) -0.0028(10) 0.0156(9)
C23E 0.0382(13) 0.0365(13) 0.0542(17) 0.0013(13) -0.0076(13) 0.0140(11)
C24E 0.0419(13) 0.0516(14) 0.0441(16) 0.0029(13) 0.0049(13) 0.0302(12)
C25E 0.0421(14) 0.0382(13) 0.0452(16) 0.0005(11) -0.0006(12) 0.0255(11)
C26E 0.0371(12) 0.0356(12) 0.0403(13) 0.0025(11) 0.0023(11) 0.0207(11)
C27E 0.0373(13) 0.0334(11) 0.0342(13) 0.0017(10) -0.0024(10) 0.0216(10)
C28E 0.0351(12) 0.0351(11) 0.0370(13) -0.0014(11) -0.0048(11) 0.0231(10)
C29E 0.0327(12) 0.0344(12) 0.0355(13) 0.0039(10) -0.0018(10) 0.0214(10)
O2 0.193(5) 0.193(5) 0.67(9) 0.000 0.000 0.096(2)

loop_
_atom_type_symbol
_atom_type_description
_atom_type_scat_dispersion_real
_atom_type_scat_dispersion_imag
_atom_type_scat_source
C C 0.0033 0.0016 'International Tables Vol C Tables 4.2.6.8 and 6.1.1.4'
H H 0.0000 0.0000 'International Tables Vol C Tables 4.2.6.8 and 6.1.1.4'
O O 0.0106 0.0060 'International Tables Vol C Tables 4.2.6.8 and 6.1.1.4'
P P 0.1023 0.0942 'International Tables Vol C Tables 4.2.6.8 and 6.1.1.4'

loop_
_geom_angle_atom_site_label_1
_geom_angle_atom_site_label_2
_geom_angle_atom_site_label_3
_geom_angle
_geom_angle_site_symmetry_1
_geom_angle_site_symmetry_3
C1IM P001 C1IM 93.82(11) . 3_665
C1IM P001 C1IM 93.82(11) . 2_655
C1IM P001 C1IM 93.82(11) 3_665 2_655
C006 O1 C007 115.11(16) . 2_655
C22E C1 C004 122.7(2) . .
C1 C004 C006 117.08(19) . .
C1 C004 C28E 122.5(2) . .
C006 C004 C28E 120.4(2) . .
C1IM C006 O1 120.45(19) . .
C1IM C006 C004 120.3(2) . .
O1 C006 C004 119.20(19) . .
C22E C007 C1IM 120.0(2) . .
C22E C007 O1 119.3(2) . 3_665
C1IM C007 O1 120.7(2) . 3_665
C23E C00 C24E 119.8(2) . .
C006 C1IM C007 120.7(2) . .
C006 C1IM P001 119.67(17) . .
C007 C1IM P001 119.29(17) . .
C1 C22E C007 118.5(2) . .
C00 C23E C25E 120.3(3) . .
C26E C24E C00 120.5(3) . .
C23E C25E C29E 120.0(2) . .
C24E C26E C29E 120.0(2) . .
C28E C27E C29E 176.3(3) . .
C27E C28E C004 179.0(3) . .
C25E C29E C26E 119.3(2) . .
C25E C29E C27E 119.8(2) . .
C26E C29E C27E 120.9(2) . .

loop_
_geom_bond_atom_site_label_1
_geom_bond_atom_site_label_2
_geom_bond_distance
_geom_bond_site_symmetry_2
P001 C1IM 1.802(2) .
P001 C1IM 1.802(2) 3_665
P001 C1IM 1.802(2) 2_655
O1 C006 1.398(3) .
O1 C007 1.400(3) 2_655
C1 C22E 1.385(3) .
C1 C004 1.401(3) .
C004 C006 1.403(3) .
C004 C28E 1.431(3) .
C006 C1IM 1.384(3) .
C007 C22E 1.387(3) .
C007 C1IM 1.387(3) .
C007 O1 1.400(3) 3_665
C00 C23E 1.383(4) .
C00 C24E 1.387(4) .
C23E C25E 1.384(4) .
C24E C26E 1.378(4) .
C25E C29E 1.397(4) .
C26E C29E 1.398(3) .
C27E C28E 1.187(4) .
C27E C29E 1.438(3) .
O2 O2 1.76(7) 4

loop_
_geom_torsion_atom_site_label_1
_geom_torsion_atom_site_label_2
_geom_torsion_atom_site_label_3
_geom_torsion_atom_site_label_4
_geom_torsion
_geom_torsion_site_symmetry_1
_geom_torsion_site_symmetry_2
_geom_torsion_site_symmetry_3
_geom_torsion_site_symmetry_4
C22E C1 C004 C006 -5.4(4) . . . .
C22E C1 C004 C28E 174.9(2) . . . .
C007 O1 C006 C1IM 43.7(3) 2_655 . . .
C007 O1 C006 C004 -133.8(2) 2_655 . . .
C1 C004 C006 C1IM -1.9(3) . . . .
C28E C004 C006 C1IM 177.8(2) . . . .
C1 C004 C006 O1 175.6(2) . . . .
C28E C004 C006 O1 -4.6(3) . . . .
O1 C006 C1IM C007 -168.9(2) . . . .
C004 C006 C1IM C007 8.6(3) . . . .
O1 C006 C1IM P001 4.7(3) . . . .
C004 C006 C1IM P001 -177.87(18) . . . .
C22E C007 C1IM C006 -8.1(3) . . . .
O1 C007 C1IM C006 170.2(2) 3_665 . . .
C22E C007 C1IM P001 178.30(18) . . . .
O1 C007 C1IM P001 -3.4(3) 3_665 . . .
C1IM P001 C1IM C006 -134.26(15) 3_665 . . .
C1IM P001 C1IM C006 -40.2(2) 2_655 . . .
C1IM P001 C1IM C007 39.4(2) 3_665 . . .
C1IM P001 C1IM C007 133.47(14) 2_655 . . .
C004 C1 C22E C007 5.9(4) . . . .
C1IM C007 C22E C1 1.0(4) . . . .
O1 C007 C22E C1 -177.4(2) 3_665 . . .
C24E C00 C23E C25E 0.1(4) . . . .
C23E C00 C24E C26E -1.1(4) . . . .
C00 C23E C25E C29E 0.2(4) . . . .
C00 C24E C26E C29E 1.6(4) . . . .
C23E C25E C29E C26E 0.3(4) . . . .
C23E C25E C29E C27E -177.8(2) . . . .
C24E C26E C29E C25E -1.3(4) . . . .
C24E C26E C29E C27E 176.8(3) . . . .
